data_7243219
loop_
_publ_author_name
'Theppitak, Chatphorn'
'Kielar, Filip'
'Dungkaew, Winya'
'Sukwattanasinitt, Mongkol'
'Kangkaew, Laongdao'
'Sahasithiwat, Somboon'
'Zenno, Hikaru'
'Hayami, Shinya'
'Chainok, Kittipong'

_publ_section_title
;
 The coordination chemistry of benzhydrazide with lanthanide(iii) ions:
 hydrothermal in situ ligand formation, structures, magnetic and
 photoluminescence sensing properties
;
_journal_issue 40
_journal_name_full 'RSC Advances'
_journal_page_first 24709
_journal_page_last 24721
_journal_paper_doi 10.1039/D1RA03106F
_journal_volume 11
_journal_year 2021
_chemical_formula_moiety 'C63 H45 Dy3 O18'
_chemical_formula_sum 'C63 H45 Dy3 O18'
_chemical_formula_weight 1577.49
_space_group_crystal_system monoclinic
_space_group_IT_number 14
_space_group_name_Hall '-P 2yn'
_space_group_name_H-M_alt 'P 1 21/n 1'
_atom_sites_solution_hydrogens geom
_audit_creation_date 2021-02-21
_audit_creation_method
;
Olex2 1.3
(compiled 2020.11.12 svn.r5f609507 for OlexSys, GUI svn.r6272)
;
_audit_update_record
;
2021-02-21 deposited with the CCDC.	2021-07-08 downloaded from the CCDC.
;
_cell_angle_alpha 90
_cell_angle_beta 95.250(2)
_cell_angle_gamma 90
_cell_formula_units_Z 4
_cell_length_a 11.4293(6)
_cell_length_b 22.5089(10)
_cell_length_c 22.7805(11)
_cell_measurement_reflns_used 9693
_cell_measurement_temperature 296.0
_cell_measurement_theta_max 28.26
_cell_measurement_theta_min 3.02
_cell_volume 5835.9(5)
_computing_molecular_graphics 'Olex2 1.3 (Dolomanov et al., 2009)'
_computing_publication_material 'Olex2 1.3 (Dolomanov et al., 2009)'
_computing_structure_refinement 'SHELXL 2018/3 (Sheldrick, 2015)'
_diffrn_ambient_temperature 296.0
_diffrn_detector 'Bruker PHOTON 200 area detector'
_diffrn_detector_area_resol_mean 7.39
_diffrn_detector_type 'PHOTON II area detector'
_diffrn_measured_fraction_theta_full 0.998
_diffrn_measured_fraction_theta_max 0.998
_diffrn_measurement_device 'four-circle KAPPA diffractometer'
_diffrn_measurement_device_type 'BRUKER D8 QUEST CMOS PHOTON II'
_diffrn_measurement_method '\f and \w scans'
_diffrn_radiation_collimation '0.5 mm'
_diffrn_radiation_monochromator graphite
_diffrn_radiation_probe x-ray
_diffrn_radiation_type MoK\a
_diffrn_radiation_wavelength 0.71073
_diffrn_radiation_xray_symbol K-L~3~
_diffrn_reflns_av_R_equivalents 0.0286
_diffrn_reflns_av_unetI/netI 0.0183
_diffrn_reflns_Laue_measured_fraction_full 0.998
_diffrn_reflns_Laue_measured_fraction_max 0.998
_diffrn_reflns_limit_h_max 13
_diffrn_reflns_limit_h_min -13
_diffrn_reflns_limit_k_max 26
_diffrn_reflns_limit_k_min -26
_diffrn_reflns_limit_l_max 27
_diffrn_reflns_limit_l_min -26
_diffrn_reflns_number 65762
_diffrn_reflns_point_group_measured_fraction_full 0.998
_diffrn_reflns_point_group_measured_fraction_max 0.998
_diffrn_reflns_theta_full 25.026
_diffrn_reflns_theta_max 25.026
_diffrn_reflns_theta_min 3.019
_diffrn_source 'sealed x-ray tube'
_diffrn_source_current 30.0
_diffrn_source_power 1.5
_diffrn_source_target Mo
_diffrn_source_type Mo
_diffrn_source_voltage 50.0
_diffrn_standards_number 0
_exptl_absorpt_coefficient_mu 3.875
_exptl_absorpt_correction_T_max 0.7457
_exptl_absorpt_correction_T_min 0.5738
_exptl_absorpt_correction_type multi-scan
_exptl_absorpt_process_details
;
SADABS-2016/2 (Bruker,2016/2) was used for absorption correction.
wR2(int) was 0.0614 before and 0.0445 after correction.
The Ratio of minimum to maximum transmission is 0.7695.
The \l/2 correction factor is Not present.
;
_exptl_crystal_colour colourless
_exptl_crystal_colour_primary colourless
_exptl_crystal_density_diffrn 1.795
_exptl_crystal_description block
_exptl_crystal_F_000 3060
_exptl_crystal_size_max 0.22
_exptl_crystal_size_mid 0.14
_exptl_crystal_size_min 0.14
_refine_diff_density_max 0.399
_refine_diff_density_min -0.416
_refine_diff_density_rms 0.065
_refine_ls_extinction_method none
_refine_ls_goodness_of_fit_ref 1.054
_refine_ls_hydrogen_treatment constr
_refine_ls_matrix_type full
_refine_ls_number_parameters 977
_refine_ls_number_reflns 10292
_refine_ls_number_restraints 714
_refine_ls_restrained_S_all 1.051
_refine_ls_R_factor_all 0.0249
_refine_ls_R_factor_gt 0.0189
_refine_ls_shift/su_max 0.004
_refine_ls_shift/su_mean 0.000
_refine_ls_structure_factor_coef Fsqd
_refine_ls_weighting_details 'w=1/[\s^2^(Fo^2^)+(0.0150P)^2^+5.4911P] where P=(Fo^2^+2Fc^2^)/3'
_refine_ls_weighting_scheme calc
_refine_ls_wR_factor_gt 0.0390
_refine_ls_wR_factor_ref 0.0410
_reflns_Friedel_coverage 0.000
_reflns_number_gt 9106
_reflns_number_total 10292
_reflns_threshold_expression 'I > 2\s(I)'
_cod_data_source_file d1ra03106f2.cif
_cod_data_source_block 17dy
_cod_database_code 7243219
_shelx_shelxl_version_number 2018/3
_shelx_space_group_comment
;
The symmetry employed for this shelxl refinement is uniquely defined
by the following loop, which should always be used as a source of
symmetry information in preference to the above space-group names.
They are only intended as comments.
;
_shelx_estimated_absorpt_t_max 0.613
_shelx_estimated_absorpt_t_min 0.483
_olex2_refinement_description
;
1. Restrained distances
 C1-C2 \\sim C1-C2A
 with sigma of 0.02
 C2-C3 \\sim C2A-C3A
 with sigma of 0.02
 C2-C7 \\sim C2A-C7A
 with sigma of 0.02
 C3-C4 \\sim C3A-C4A
 with sigma of 0.02
 C4-C5 \\sim C4A-C5A
 with sigma of 0.02
 C5-C6 \\sim C5A-C6A
 with sigma of 0.02
 C6-C7 \\sim C6A-C7A
 with sigma of 0.02
 C1-C3 \\sim C1-C3A
 with sigma of 0.04
 C1-C7 \\sim C1-C7A
 with sigma of 0.04
 C2-C4 \\sim C2A-C4A
 with sigma of 0.04
 C2-C6 \\sim C2A-C6A
 with sigma of 0.04
 C3-C5 \\sim C3A-C5A
 with sigma of 0.04
 C3-C7 \\sim C3A-C7A
 with sigma of 0.04
 C4-C6 \\sim C4A-C6A
 with sigma of 0.04
 C5-C7 \\sim C5A-C7A
 with sigma of 0.04
 C15-C16 \\sim C15-C16A
 with sigma of 0.02
 C16-C17 \\sim C16A-C17A
 with sigma of 0.02
 C16-C21 \\sim C16A-C21A
 with sigma of 0.02
 C17-C18 \\sim C17A-C18A
 with sigma of 0.02
 C18-C19 \\sim C18A-C19A
 with sigma of 0.02
 C19-C20 \\sim C19A-C20A
 with sigma of 0.02
 C20-C21 \\sim C20A-C21A
 with sigma of 0.02
 C15-C17 \\sim C15-C17A
 with sigma of 0.04
 C15-C21 \\sim C15-C21A
 with sigma of 0.04
 C16-C18 \\sim C16A-C18A
 with sigma of 0.04
 C16-C20 \\sim C16A-C20A
 with sigma of 0.04
 C17-C19 \\sim C17A-C19A
 with sigma of 0.04
 C17-C21 \\sim C17A-C21A
 with sigma of 0.04
 C18-C20 \\sim C18A-C20A
 with sigma of 0.04
 C19-C21 \\sim C19A-C21A
 with sigma of 0.04
 C29-C30 \\sim C29-C30A
 with sigma of 0.02
 C30-C31 \\sim C30A-C31A
 with sigma of 0.02
 C30-C35 \\sim C30A-C35A
 with sigma of 0.02
 C31-C32 \\sim C31A-C32A
 with sigma of 0.02
 C32-C33 \\sim C32A-C33A
 with sigma of 0.02
 C33-C34 \\sim C33A-C34A
 with sigma of 0.02
 C34-C35 \\sim C34A-C35A
 with sigma of 0.02
 C29-C31 \\sim C29-C31A
 with sigma of 0.04
 C29-C35 \\sim C29-C35A
 with sigma of 0.04
 C30-C32 \\sim C30A-C32A
 with sigma of 0.04
 C30-C34 \\sim C30A-C34A
 with sigma of 0.04
 C31-C33 \\sim C31A-C33A
 with sigma of 0.04
 C31-C35 \\sim C31A-C35A
 with sigma of 0.04
 C32-C34 \\sim C32A-C34A
 with sigma of 0.04
 C33-C35 \\sim C33A-C35A
 with sigma of 0.04
 C57-C58 \\sim C57-C58A
 with sigma of 0.02
 C58-C59 \\sim C58A-C59A
 with sigma of 0.02
 C58-C63 \\sim C58A-C63A
 with sigma of 0.02
 C59-C60 \\sim C59A-C60A
 with sigma of 0.02
 C60-C61 \\sim C60A-C61A
 with sigma of 0.02
 C61-C62 \\sim C61A-C62A
 with sigma of 0.02
 C62-C63 \\sim C62A-C63A
 with sigma of 0.02
 C57-C59 \\sim C57-C59A
 with sigma of 0.04
 C57-C63 \\sim C57-C63A
 with sigma of 0.04
 C58-C60 \\sim C58A-C60A
 with sigma of 0.04
 C58-C62 \\sim C58A-C62A
 with sigma of 0.04
 C59-C61 \\sim C59A-C61A
 with sigma of 0.04
 C59-C63 \\sim C59A-C63A
 with sigma of 0.04
 C60-C62 \\sim C60A-C62A
 with sigma of 0.04
 C61-C63 \\sim C61A-C63A
 with sigma of 0.04
2. Restrained planarity
 O5, O6, C15, C16, C17, C18, C19, C20, C21
 with sigma of 0.01
3. Uiso/Uaniso restraints and constraints
Uanis(C2) \\sim Ueq, Uanis(C3) \\sim Ueq, Uanis(C4) \\sim Ueq, Uanis(C5) \\sim
Ueq, Uanis(C6) \\sim Ueq, Uanis(C7) \\sim Ueq: with sigma of 0.01 and sigma for
terminal atoms of 0.02
Uanis(C2A) \\sim Ueq, Uanis(C3A) \\sim Ueq, Uanis(C4A) \\sim Ueq, Uanis(C5A)
\\sim Ueq, Uanis(C6A) \\sim Ueq, Uanis(C7A) \\sim Ueq: with sigma of 0.01 and
sigma for terminal atoms of 0.02
Uanis(C16) \\sim Ueq, Uanis(C17) \\sim Ueq, Uanis(C18) \\sim Ueq, Uanis(C19)
\\sim Ueq, Uanis(C20) \\sim Ueq, Uanis(C21) \\sim Ueq: with sigma of 0.01 and
sigma for terminal atoms of 0.02
Uanis(C16A) \\sim Ueq, Uanis(C17A) \\sim Ueq, Uanis(C18A) \\sim Ueq,
Uanis(C19A) \\sim Ueq, Uanis(C20A) \\sim Ueq, Uanis(C21A) \\sim Ueq: with sigma
of 0.01 and sigma for terminal atoms of 0.02
Uanis(C30) \\sim Ueq, Uanis(C31) \\sim Ueq, Uanis(C32) \\sim Ueq, Uanis(C33)
\\sim Ueq, Uanis(C34) \\sim Ueq, Uanis(C35) \\sim Ueq: with sigma of 0.01 and
sigma for terminal atoms of 0.02
Uanis(C30A) \\sim Ueq, Uanis(C31A) \\sim Ueq, Uanis(C32A) \\sim Ueq,
Uanis(C33A) \\sim Ueq, Uanis(C34A) \\sim Ueq, Uanis(C35A) \\sim Ueq: with sigma
of 0.01 and sigma for terminal atoms of 0.02
Uanis(C58) \\sim Ueq, Uanis(C59) \\sim Ueq, Uanis(C60) \\sim Ueq, Uanis(C61)
\\sim Ueq, Uanis(C62) \\sim Ueq, Uanis(C63) \\sim Ueq: with sigma of 0.01 and
sigma for terminal atoms of 0.02
Uanis(C58A) \\sim Ueq, Uanis(C59A) \\sim Ueq, Uanis(C60A) \\sim Ueq,
Uanis(C61A) \\sim Ueq, Uanis(C62A) \\sim Ueq, Uanis(C63A) \\sim Ueq: with sigma
of 0.01 and sigma for terminal atoms of 0.02
4. Rigid body (RIGU) restrains
 C1, C2, C3, C4, C5, C6, C7
 with sigma for 1-2 distances of 0.001 and sigma for 1-3 distances of 0.001
 C1, C2A, C3A, C4A, C5A, C6A, C7A
 with sigma for 1-2 distances of 0.001 and sigma for 1-3 distances of 0.001
 C15, C16, C17, C18, C19, C20, C21
 with sigma for 1-2 distances of 0.001 and sigma for 1-3 distances of 0.001
 C15, C16A, C17A, C18A, C19A, C20A, C21A
 with sigma for 1-2 distances of 0.001 and sigma for 1-3 distances of 0.001
 C29, C30, C31, C32, C33, C34, C35
 with sigma for 1-2 distances of 0.001 and sigma for 1-3 distances of 0.001
 C29, C30A, C31A, C32A, C33A, C34A, C35A
 with sigma for 1-2 distances of 0.001 and sigma for 1-3 distances of 0.001
 C57, C58, C59, C60, C61, C62, C63
 with sigma for 1-2 distances of 0.001 and sigma for 1-3 distances of 0.001
 C57, C58A, C59A, C60A, C61A, C62A, C63A
 with sigma for 1-2 distances of 0.001 and sigma for 1-3 distances of 0.001
5. Others
 Sof(C2A)=Sof(C3A)=Sof(H3A)=Sof(C4A)=Sof(H4A)=Sof(C5A)=Sof(H5A)=Sof(C6A)=
 Sof(H6A)=Sof(C7A)=Sof(H7A)=1-FVAR(1)
 Sof(C2)=Sof(C3)=Sof(H3)=Sof(C4)=Sof(H4)=Sof(C5)=Sof(H5)=Sof(C6)=Sof(H6)=
 Sof(C7)=Sof(H7)=FVAR(1)
 Sof(C16A)=Sof(C17A)=Sof(H17A)=Sof(C18A)=Sof(H18A)=Sof(C19A)=Sof(H19A)=
 Sof(C20A)=Sof(H20A)=Sof(C21A)=Sof(H21A)=1-FVAR(2)
 Sof(C16)=Sof(C17)=Sof(H17)=Sof(C18)=Sof(H18)=Sof(C19)=Sof(H19)=Sof(C20)=
 Sof(H20)=Sof(C21)=Sof(H21)=FVAR(2)
 Sof(C30A)=Sof(C31A)=Sof(H31A)=Sof(C32A)=Sof(H32A)=Sof(C33A)=Sof(H33A)=
 Sof(C34A)=Sof(H34A)=Sof(C35A)=Sof(H35A)=1-FVAR(3)
 Sof(C30)=Sof(C31)=Sof(H31)=Sof(C32)=Sof(H32)=Sof(C33)=Sof(H33)=Sof(C34)=
 Sof(H34)=Sof(C35)=Sof(H35)=FVAR(3)
 Sof(C58A)=Sof(C59A)=Sof(H59A)=Sof(C60A)=Sof(H60A)=Sof(C61A)=Sof(H61A)=
 Sof(C62A)=Sof(H62A)=Sof(C63A)=Sof(H63A)=1-FVAR(4)
 Sof(C58)=Sof(C59)=Sof(H59)=Sof(C60)=Sof(H60)=Sof(C61)=Sof(H61)=Sof(C62)=
 Sof(H62)=Sof(C63)=Sof(H63)=FVAR(4)
6.a Aromatic/amide H refined with riding coordinates:
 C3(H3), C3A(H3A), C4(H4), C4A(H4A), C5(H5), C5A(H5A), C6(H6), C6A(H6A),
 C7(H7), C7A(H7A), C10(H10), C11(H11), C12(H12), C13(H13), C14(H14), C17(H17),
 C17A(H17A), C18(H18), C18A(H18A), C19(H19), C19A(H19A), C20(H20), C20A(H20A),
 C21(H21), C21A(H21A), C24(H24), C25(H25), C26(H26), C27(H27), C28(H28),
 C31(H31), C31A(H31A), C32(H32), C32A(H32A), C33(H33), C33A(H33A), C34(H34),
 C34A(H34A), C35(H35), C35A(H35A), C38(H38), C39(H39), C40(H40), C41(H41),
 C42(H42), C45(H45), C46(H46), C47(H47), C48(H48), C49(H49), C52(H52), C53(H53),
  C54(H54), C55(H55), C56(H56), C59(H59), C59A(H59A), C60(H60), C60A(H60A),
 C61(H61), C61A(H61A), C62(H62), C62A(H62A), C63(H63), C63A(H63A)
;
_olex2_submission_special_instructions 'No special instructions were received'

loop_
_space_group_symop_operation_xyz
'x, y, z'
'-x+1/2, y+1/2, -z+1/2'
'-x, -y, -z'
'x-1/2, -y-1/2, z-1/2'

loop_
_atom_site_label
_atom_site_type_symbol
_atom_site_fract_x
_atom_site_fract_y
_atom_site_fract_z
_atom_site_U_iso_or_equiv
_atom_site_adp_type
_atom_site_occupancy
_atom_site_site_symmetry_order
_atom_site_calc_flag
_atom_site_refinement_flags_posn
_atom_site_refinement_flags_adp
_atom_site_refinement_flags_occupancy
_atom_site_disorder_assembly
_atom_site_disorder_group
Dy1 Dy 0.66433(2) 0.61496(2) 0.71442(2) 0.03359(4) Uani 1 1 d . . . . .
Dy2 Dy 0.53425(2) 0.43177(2) 0.76710(2) 0.02896(4) Uani 1 1 d . . . . .
Dy3 Dy 0.64000(2) 0.27311(2) 0.82436(2) 0.03002(4) Uani 1 1 d . . . . .
O1 O 0.7185(2) 0.68125(10) 0.64267(10) 0.0510(6) Uani 1 1 d . . . . .
O2 O 0.8624(2) 0.70868(10) 0.59224(10) 0.0518(6) Uani 1 1 d . . . . .
O3 O 0.8500(2) 0.62369(12) 0.74983(12) 0.0626(7) Uani 1 1 d . . . . .
O4 O 0.9597(2) 0.69923(9) 0.72596(10) 0.0505(6) Uani 1 1 d . . . . .
O5 O 0.6016(2) 0.70147(9) 0.74739(11) 0.0648(7) Uani 1 1 d . . . . .
O6 O 0.69882(19) 0.78133(10) 0.72480(11) 0.0551(6) Uani 1 1 d . . . . .
O7 O 0.6295(2) 0.57683(10) 0.80077(10) 0.0517(6) Uani 1 1 d . . . . .
O8 O 0.54328(19) 0.50152(9) 0.84116(9) 0.0452(5) Uani 1 1 d . . . . .
O9 O 0.7250(2) 0.53597(9) 0.66351(10) 0.0569(6) Uani 1 1 d . . . . .
O10 O 0.68294(18) 0.45640(10) 0.71431(9) 0.0475(5) Uani 1 1 d . . . . .
O11 O 0.47856(19) 0.59027(11) 0.68315(11) 0.0601(7) Uani 1 1 d . . . . .
O12 O 0.42567(19) 0.50305(9) 0.71713(10) 0.0484(5) Uani 1 1 d . . . . .
O13 O 0.44568(19) 0.37924(9) 0.68174(9) 0.0455(5) Uani 1 1 d . . . . .
O14 O 0.56761(17) 0.32669(8) 0.73935(8) 0.0377(5) Uani 1 1 d . . . . .
O15 O 0.67499(17) 0.38402(8) 0.83155(9) 0.0380(5) Uani 1 1 d . . . . .
O16 O 0.7434(2) 0.32670(9) 0.90419(10) 0.0493(6) Uani 1 1 d . . . . .
O17 O 0.39940(18) 0.38860(9) 0.82056(10) 0.0460(5) Uani 1 1 d . . . . .
O18 O 0.46647(18) 0.30234(9) 0.85627(10) 0.0475(5) Uani 1 1 d . . . . .
C1 C 0.7714(3) 0.67875(13) 0.59552(13) 0.0412(7) Uani 1 1 d D . . . .
C2 C 0.7313(9) 0.6398(6) 0.5445(5) 0.044(2) Uani 0.63(3) 1 d D U P A 1
C2A C 0.7102(17) 0.6424(11) 0.5480(8) 0.045(3) Uani 0.37(3) 1 d D U P A 2
C3 C 0.8083(11) 0.6265(6) 0.5030(5) 0.052(2) Uani 0.63(3) 1 d D U P A 1
H3 H 0.883767 0.642360 0.506547 0.063 Uiso 0.63(3) 1 calc R U P A 1
C3A C 0.7741(18) 0.6257(9) 0.5017(8) 0.050(3) Uani 0.37(3) 1 d D U P A 2
H3A H 0.850597 0.639424 0.500345 0.060 Uiso 0.37(3) 1 calc R U P A 2
C4 C 0.7726(15) 0.5896(4) 0.4560(4) 0.068(2) Uani 0.63(3) 1 d D U P A 1
H4 H 0.824240 0.579885 0.428243 0.082 Uiso 0.63(3) 1 calc R U P A 1
C4A C 0.724(2) 0.5884(8) 0.4568(7) 0.065(4) Uani 0.37(3) 1 d D U P A 2
H4A H 0.766770 0.575389 0.426373 0.078 Uiso 0.37(3) 1 calc R U P A 2
C5 C 0.6600(17) 0.5674(4) 0.4511(4) 0.073(3) Uani 0.63(3) 1 d D U P A 1
H5 H 0.636512 0.542988 0.419253 0.087 Uiso 0.63(3) 1 calc R U P A 1
C5A C 0.609(2) 0.5720(7) 0.4601(8) 0.066(4) Uani 0.37(3) 1 d D U P A 2
H5A H 0.573260 0.546938 0.431209 0.079 Uiso 0.37(3) 1 calc R U P A 2
C6 C 0.5800(12) 0.5801(5) 0.4917(6) 0.072(3) Uani 0.63(3) 1 d D U P A 1
H6 H 0.504097 0.564860 0.487672 0.086 Uiso 0.63(3) 1 calc R U P A 1
C6A C 0.5423(18) 0.5915(9) 0.5050(8) 0.069(4) Uani 0.37(3) 1 d D U P A 2
H6A H 0.463422 0.581189 0.504444 0.083 Uiso 0.37(3) 1 calc R U P A 2
C7 C 0.6191(10) 0.6167(5) 0.5386(5) 0.058(2) Uani 0.63(3) 1 d D U P A 1
H7 H 0.567972 0.625864 0.566773 0.070 Uiso 0.63(3) 1 calc R U P A 1
C7A C 0.5936(16) 0.6258(10) 0.5497(8) 0.057(3) Uani 0.37(3) 1 d D U P A 2
H7A H 0.551258 0.637866 0.580571 0.068 Uiso 0.37(3) 1 calc R U P A 2
C8 C 0.9473(3) 0.64970(14) 0.74944(13) 0.0398(7) Uani 1 1 d . . . . .
C9 C 1.0517(3) 0.61959(12) 0.77933(13) 0.0361(7) Uani 1 1 d . . . . .
C10 C 1.1552(3) 0.64911(17) 0.79245(19) 0.0673(11) Uani 1 1 d . . . . .
H10 H 1.161756 0.688667 0.781425 0.081 Uiso 1 1 calc R U . . .
C11 C 1.2498(4) 0.6208(2) 0.8219(2) 0.0914(16) Uani 1 1 d . . . . .
H11 H 1.318835 0.641753 0.831895 0.110 Uiso 1 1 calc R U . . .
C12 C 1.2433(4) 0.5626(2) 0.8363(2) 0.0865(15) Uani 1 1 d . . . . .
H12 H 1.308321 0.543273 0.855013 0.104 Uiso 1 1 calc R U . . .
C13 C 1.1414(5) 0.5330(2) 0.8233(2) 0.0956(16) Uani 1 1 d . . . . .
H13 H 1.136271 0.493170 0.833661 0.115 Uiso 1 1 calc R U . . .
C14 C 1.0456(4) 0.56078(16) 0.79503(18) 0.0660(11) Uani 1 1 d . . . . .
H14 H 0.976079 0.539759 0.786417 0.079 Uiso 1 1 calc R U . . .
C15 C 0.6127(2) 0.75667(13) 0.74340(9) 0.0403(7) Uani 1 1 d D . . . .
C16 C 0.5153(8) 0.7936(5) 0.7626(4) 0.039(2) Uani 0.543(19) 1 d D U P B 1
C16A C 0.5120(10) 0.7945(6) 0.7557(6) 0.040(2) Uani 0.457(19) 1 d D U P B 2
C17 C 0.5154(9) 0.8549(5) 0.7605(5) 0.060(3) Uani 0.543(19) 1 d D U P B 1
H17 H 0.578411 0.874882 0.746442 0.071 Uiso 0.543(19) 1 calc R U P B 1
C17A C 0.5348(14) 0.8548(6) 0.7606(8) 0.059(3) Uani 0.457(19) 1 d D U P B 2
H17A H 0.608840 0.869665 0.755019 0.071 Uiso 0.457(19) 1 calc R U P B 2
C18 C 0.4213(9) 0.8867(5) 0.7793(6) 0.081(3) Uani 0.543(19) 1 d D U P B 1
H18 H 0.421420 0.928009 0.777626 0.098 Uiso 0.543(19) 1 calc R U P B 1
C18A C 0.4455(13) 0.8924(6) 0.7741(7) 0.069(3) Uani 0.457(19) 1 d D U P B 2
H18A H 0.459040 0.933008 0.778470 0.083 Uiso 0.457(19) 1 calc R U P B 2
C19 C 0.3281(9) 0.8573(5) 0.8003(6) 0.070(3) Uani 0.543(19) 1 d D U P B 1
H19 H 0.266179 0.878620 0.813666 0.084 Uiso 0.543(19) 1 calc R U P B 1
C19A C 0.3360(11) 0.8690(5) 0.7809(7) 0.063(3) Uani 0.457(19) 1 d D U P B 2
H19A H 0.275380 0.894567 0.788560 0.076 Uiso 0.457(19) 1 calc R U P B 2
C20 C 0.3270(8) 0.7978(5) 0.8013(6) 0.073(3) Uani 0.543(19) 1 d D U P B 1
H20 H 0.263293 0.777794 0.814618 0.087 Uiso 0.543(19) 1 calc R U P B 1
C20A C 0.3134(9) 0.8093(5) 0.7767(6) 0.057(3) Uani 0.457(19) 1 d D U P B 2
H20A H 0.240173 0.794134 0.783530 0.068 Uiso 0.457(19) 1 calc R U P B 2
C21 C 0.4197(8) 0.7661(5) 0.7829(5) 0.057(3) Uani 0.543(19) 1 d D U P B 1
H21 H 0.417602 0.724821 0.784161 0.068 Uiso 0.543(19) 1 calc R U P B 1
C21A C 0.4032(9) 0.7718(5) 0.7619(6) 0.043(2) Uani 0.457(19) 1 d D U P B 2
H21A H 0.389009 0.731468 0.756286 0.051 Uiso 0.457(19) 1 calc R U P B 2
C22 C 0.5778(3) 0.55445(13) 0.84174(13) 0.0379(7) Uani 1 1 d . . . . .
C23 C 0.5573(3) 0.59214(13) 0.89349(13) 0.0399(7) Uani 1 1 d . . . . .
C24 C 0.5625(4) 0.65351(16) 0.88955(17) 0.0649(11) Uani 1 1 d . . . . .
H24 H 0.583659 0.671338 0.855237 0.078 Uiso 1 1 calc R U . . .
C25 C 0.5363(5) 0.68829(19) 0.9368(2) 0.0940(16) Uani 1 1 d . . . . .
H25 H 0.537663 0.729469 0.933651 0.113 Uiso 1 1 calc R U . . .
C26 C 0.5084(5) 0.6627(2) 0.9880(2) 0.0891(15) Uani 1 1 d . . . . .
H26 H 0.492649 0.686358 1.019766 0.107 Uiso 1 1 calc R U . . .
C27 C 0.5037(4) 0.6029(2) 0.99231(18) 0.0795(13) Uani 1 1 d . . . . .
H27 H 0.485279 0.585552 1.027347 0.095 Uiso 1 1 calc R U . . .
C28 C 0.5260(4) 0.56725(16) 0.94506(15) 0.0593(10) Uani 1 1 d . . . . .
H28 H 0.519934 0.526193 0.948179 0.071 Uiso 1 1 calc R U . . .
C29 C 0.7180(2) 0.48074(13) 0.66922(13) 0.0382(6) Uani 1 1 d D . . . .
C30 C 0.7681(16) 0.4430(5) 0.6235(5) 0.031(2) Uani 0.52(3) 1 d D U P C 1
C30A C 0.7395(17) 0.4422(5) 0.6179(6) 0.031(3) Uani 0.48(3) 1 d D U P C 2
C31 C 0.8027(16) 0.4666(6) 0.5720(5) 0.046(3) Uani 0.52(3) 1 d D U P C 1
H31 H 0.801182 0.507462 0.566106 0.055 Uiso 0.52(3) 1 calc R U P C 1
C31A C 0.7673(18) 0.4685(6) 0.5671(6) 0.048(3) Uani 0.48(3) 1 d D U P C 2
H31A H 0.766327 0.509732 0.564103 0.057 Uiso 0.48(3) 1 calc R U P C 2
C32 C 0.8400(17) 0.4290(5) 0.5287(6) 0.065(3) Uani 0.52(3) 1 d D U P C 1
H32 H 0.863539 0.444376 0.493790 0.079 Uiso 0.52(3) 1 calc R U P C 1
C32A C 0.797(2) 0.4351(5) 0.5202(6) 0.065(3) Uani 0.48(3) 1 d D U P C 2
H32A H 0.815833 0.454025 0.486090 0.078 Uiso 0.48(3) 1 calc R U P C 2
C33 C 0.8412(17) 0.3688(5) 0.5386(7) 0.071(3) Uani 0.52(3) 1 d D U P C 1
H33 H 0.864995 0.343353 0.509745 0.085 Uiso 0.52(3) 1 calc R U P C 1
C33A C 0.7979(19) 0.3749(6) 0.5229(7) 0.068(3) Uani 0.48(3) 1 d D U P C 2
H33A H 0.820432 0.352516 0.491547 0.082 Uiso 0.48(3) 1 calc R U P C 2
C34 C 0.8083(17) 0.3455(5) 0.5899(8) 0.067(3) Uani 0.52(3) 1 d D U P C 1
H34 H 0.811646 0.304677 0.596054 0.080 Uiso 0.52(3) 1 calc R U P C 1
C34A C 0.7658(18) 0.3479(5) 0.5722(7) 0.061(3) Uani 0.48(3) 1 d D U P C 2
H34A H 0.762021 0.306645 0.573730 0.074 Uiso 0.48(3) 1 calc R U P C 2
C35 C 0.7701(16) 0.3824(5) 0.6325(7) 0.048(3) Uani 0.52(3) 1 d D U P C 1
H35 H 0.745929 0.366476 0.667097 0.058 Uiso 0.52(3) 1 calc R U P C 1
C35A C 0.7386(17) 0.3810(5) 0.6202(6) 0.046(3) Uani 0.48(3) 1 d D U P C 2
H35A H 0.719688 0.361835 0.654250 0.055 Uiso 0.48(3) 1 calc R U P C 2
C36 C 0.4030(3) 0.55102(13) 0.69068(13) 0.0380(7) Uani 1 1 d . . . . .
C37 C 0.2798(2) 0.56256(12) 0.66639(13) 0.0354(6) Uani 1 1 d . . . . .
C38 C 0.2418(3) 0.61860(15) 0.64920(17) 0.0564(9) Uani 1 1 d . . . . .
H38 H 0.294493 0.650159 0.651565 0.068 Uiso 1 1 calc R U . . .
C39 C 0.1250(4) 0.62826(18) 0.62832(17) 0.0658(11) Uani 1 1 d . . . . .
H39 H 0.099825 0.666315 0.617426 0.079 Uiso 1 1 calc R U . . .
C40 C 0.0486(3) 0.5829(2) 0.62387(16) 0.0654(11) Uani 1 1 d . . . . .
H40 H -0.029512 0.589577 0.610354 0.079 Uiso 1 1 calc R U . . .
C41 C 0.0849(3) 0.5276(2) 0.6389(2) 0.0771(12) Uani 1 1 d . . . . .
H41 H 0.032322 0.496100 0.634181 0.093 Uiso 1 1 calc R U . . .
C42 C 0.1996(3) 0.51725(16) 0.66142(17) 0.0577(9) Uani 1 1 d . . . . .
H42 H 0.222430 0.479118 0.673275 0.069 Uiso 1 1 calc R U . . .
C43 C 0.5028(3) 0.33225(13) 0.69077(13) 0.0356(7) Uani 1 1 d . . . . .
C44 C 0.4999(3) 0.28422(13) 0.64602(13) 0.0413(7) Uani 1 1 d . . . . .
C45 C 0.5899(3) 0.24344(14) 0.64636(15) 0.0499(8) Uani 1 1 d . . . . .
H45 H 0.653219 0.246102 0.674964 0.060 Uiso 1 1 calc R U . . .
C46 C 0.5875(4) 0.19884(16) 0.60494(18) 0.0682(11) Uani 1 1 d . . . . .
H46 H 0.649454 0.172095 0.604852 0.082 Uiso 1 1 calc R U . . .
C47 C 0.4927(5) 0.19431(19) 0.56388(19) 0.0843(15) Uani 1 1 d . . . . .
H47 H 0.489380 0.163303 0.536799 0.101 Uiso 1 1 calc R U . . .
C48 C 0.4029(5) 0.23454(19) 0.56197(18) 0.0829(14) Uani 1 1 d . . . . .
H48 H 0.339516 0.231148 0.533500 0.099 Uiso 1 1 calc R U . . .
C49 C 0.4067(4) 0.28070(16) 0.60295(16) 0.0644(10) Uani 1 1 d . . . . .
H49 H 0.347064 0.308908 0.601311 0.077 Uiso 1 1 calc R U . . .
C50 C 0.7313(2) 0.37769(13) 0.88214(13) 0.0353(7) Uani 1 1 d . . . . .
C51 C 0.7810(3) 0.43063(13) 0.91415(14) 0.0407(7) Uani 1 1 d . . . . .
C52 C 0.8120(3) 0.48004(14) 0.88382(16) 0.0497(8) Uani 1 1 d . . . . .
H52 H 0.804612 0.479726 0.842828 0.060 Uiso 1 1 calc R U . . .
C53 C 0.8541(4) 0.53021(17) 0.9136(2) 0.0723(12) Uani 1 1 d . . . . .
H53 H 0.877409 0.563049 0.892806 0.087 Uiso 1 1 calc R U . . .
C54 C 0.8613(4) 0.5313(2) 0.9727(3) 0.0938(16) Uani 1 1 d . . . . .
H54 H 0.886223 0.565804 0.992569 0.113 Uiso 1 1 calc R U . . .
C55 C 0.8325(5) 0.4826(2) 1.0044(2) 0.0952(16) Uani 1 1 d . . . . .
H55 H 0.839130 0.484095 1.045378 0.114 Uiso 1 1 calc R U . . .
C56 C 0.7932(3) 0.43075(18) 0.97531(17) 0.0644(10) Uani 1 1 d . . . . .
H56 H 0.775662 0.397057 0.996444 0.077 Uiso 1 1 calc R U . . .
C57 C 0.3881(3) 0.34118(13) 0.84869(13) 0.0374(7) Uani 1 1 d D . . . .
C58 C 0.2768(6) 0.3297(3) 0.8770(5) 0.0373(19) Uani 0.751(15) 1 d D U P D 1
C58A C 0.2659(15) 0.3308(8) 0.8643(15) 0.032(4) Uani 0.249(15) 1 d D U P D 2
C59 C 0.1818(6) 0.3677(3) 0.8659(4) 0.059(2) Uani 0.751(15) 1 d D U P D 1
H59 H 0.189691 0.402084 0.844086 0.071 Uiso 0.751(15) 1 calc R U P D 1
C59A C 0.2058(14) 0.3798(7) 0.8826(9) 0.039(3) Uani 0.249(15) 1 d D U P D 2
H59A H 0.241143 0.417051 0.883924 0.046 Uiso 0.249(15) 1 calc R U P D 2
C60 C 0.0748(6) 0.3545(4) 0.8874(4) 0.075(2) Uani 0.751(15) 1 d D U P D 1
H60 H 0.012839 0.381298 0.881626 0.090 Uiso 0.751(15) 1 calc R U P D 1
C60A C 0.0941(16) 0.3732(8) 0.8987(11) 0.051(4) Uani 0.249(15) 1 d D U P D 2
H60A H 0.048476 0.406506 0.904725 0.061 Uiso 0.249(15) 1 calc R U P D 2
C61 C 0.0601(7) 0.3032(4) 0.9165(5) 0.073(2) Uani 0.751(15) 1 d D U P D 1
H61 H -0.013239 0.293110 0.928121 0.088 Uiso 0.751(15) 1 calc R U P D 1
C61A C 0.0504(16) 0.3184(9) 0.9057(12) 0.053(4) Uani 0.249(15) 1 d D U P D 2
H61A H -0.024185 0.314159 0.918472 0.063 Uiso 0.249(15) 1 calc R U P D 2
C62 C 0.1528(7) 0.2665(3) 0.9287(5) 0.086(2) Uani 0.751(15) 1 d D U P D 1
H62 H 0.144182 0.232408 0.951004 0.103 Uiso 0.751(15) 1 calc R U P D 1
C62A C 0.1151(15) 0.2678(7) 0.8942(11) 0.063(4) Uani 0.249(15) 1 d D U P D 2
H62A H 0.084104 0.229948 0.898074 0.076 Uiso 0.249(15) 1 calc R U P D 2
C63 C 0.2606(6) 0.2792(3) 0.9083(4) 0.068(2) Uani 0.751(15) 1 d D U P D 1
H63 H 0.322807 0.252860 0.916083 0.082 Uiso 0.751(15) 1 calc R U P D 1
C63A C 0.2279(15) 0.2759(6) 0.8765(11) 0.055(4) Uani 0.249(15) 1 d D U P D 2
H63A H 0.276944 0.243306 0.873214 0.066 Uiso 0.249(15) 1 calc R U P D 2

loop_
_atom_site_aniso_label
_atom_site_aniso_U_11
_atom_site_aniso_U_22
_atom_site_aniso_U_33
_atom_site_aniso_U_23
_atom_site_aniso_U_13
_atom_site_aniso_U_12
Dy1 0.03116(7) 0.02440(7) 0.04589(8) 0.00045(6) 0.00724(6) -0.00179(5)
Dy2 0.02965(7) 0.02267(7) 0.03487(7) 0.00163(5) 0.00466(5) 0.00176(5)
Dy3 0.02727(7) 0.02379(7) 0.03962(8) 0.00116(5) 0.00640(5) 0.00197(5)
O1 0.0623(15) 0.0451(13) 0.0465(13) 0.0054(10) 0.0110(11) 0.0093(11)
O2 0.0608(15) 0.0384(12) 0.0562(14) -0.0084(11) 0.0060(12) -0.0047(11)
O3 0.0356(13) 0.0745(17) 0.0765(18) 0.0028(14) -0.0015(12) -0.0056(12)
O4 0.0579(14) 0.0333(12) 0.0583(14) 0.0013(11) -0.0057(11) 0.0120(10)
O5 0.0786(18) 0.0284(12) 0.0951(19) 0.0043(12) 0.0493(15) 0.0093(11)
O6 0.0398(13) 0.0490(14) 0.0809(17) -0.0117(12) 0.0287(12) -0.0064(10)
O7 0.0599(15) 0.0499(14) 0.0478(13) 0.0025(11) 0.0189(11) 0.0044(11)
O8 0.0560(14) 0.0320(12) 0.0474(13) -0.0063(10) 0.0035(10) 0.0058(10)
O9 0.0774(17) 0.0345(13) 0.0619(15) -0.0084(11) 0.0224(13) -0.0020(11)
O10 0.0439(13) 0.0545(14) 0.0468(13) 0.0013(11) 0.0190(10) -0.0020(10)
O11 0.0393(13) 0.0559(14) 0.0821(18) 0.0150(13) -0.0108(12) -0.0139(11)
O12 0.0456(13) 0.0366(12) 0.0607(14) 0.0082(11) -0.0075(11) 0.0112(10)
O13 0.0513(13) 0.0372(12) 0.0455(13) -0.0053(10) -0.0085(10) 0.0075(10)
O14 0.0444(12) 0.0310(10) 0.0371(11) -0.0024(9) -0.0003(9) 0.0047(9)
O15 0.0384(11) 0.0309(10) 0.0433(12) -0.0014(9) -0.0031(9) 0.0040(9)
O16 0.0555(14) 0.0352(12) 0.0541(14) 0.0068(10) -0.0115(11) -0.0023(10)
O17 0.0428(12) 0.0348(12) 0.0632(14) 0.0090(10) 0.0199(11) -0.0007(9)
O18 0.0362(12) 0.0447(12) 0.0643(15) 0.0078(11) 0.0199(10) 0.0112(10)
C1 0.0535(18) 0.0324(15) 0.0369(15) 0.0049(11) 0.0004(13) 0.0102(13)
C2 0.056(3) 0.035(4) 0.039(3) 0.004(2) 0.000(2) 0.002(3)
C2A 0.060(4) 0.036(6) 0.038(4) 0.007(4) -0.003(3) 0.003(4)
C3 0.060(4) 0.060(4) 0.037(3) -0.001(2) 0.000(3) 0.004(3)
C3A 0.059(6) 0.048(6) 0.041(4) -0.001(4) -0.003(4) -0.002(5)
C4 0.082(5) 0.076(4) 0.045(3) -0.011(3) 0.000(3) -0.002(4)
C4A 0.070(6) 0.072(6) 0.051(5) -0.014(4) -0.002(4) -0.011(5)
C5 0.085(6) 0.077(4) 0.053(3) -0.012(3) -0.007(3) -0.008(3)
C5A 0.069(6) 0.072(7) 0.054(5) -0.011(5) -0.005(4) -0.012(4)
C6 0.075(5) 0.071(4) 0.068(4) -0.010(3) -0.002(3) -0.015(3)
C6A 0.070(5) 0.080(7) 0.057(5) -0.011(5) -0.003(4) -0.010(4)
C7 0.060(3) 0.058(4) 0.056(4) -0.001(3) 0.004(3) -0.007(3)
C7A 0.061(4) 0.061(7) 0.047(5) 0.001(4) -0.002(3) -0.004(4)
C8 0.0393(18) 0.0397(18) 0.0398(17) -0.0090(14) 0.0007(14) 0.0042(14)
C9 0.0379(17) 0.0332(16) 0.0376(16) -0.0008(13) 0.0063(13) 0.0033(13)
C10 0.048(2) 0.057(2) 0.094(3) 0.019(2) -0.012(2) -0.0089(18)
C11 0.043(2) 0.122(4) 0.104(4) 0.031(3) -0.018(2) -0.004(2)
C12 0.073(3) 0.112(4) 0.072(3) 0.026(3) -0.007(2) 0.041(3)
C13 0.118(4) 0.055(3) 0.108(4) 0.028(3) -0.026(3) 0.023(3)
C14 0.073(3) 0.044(2) 0.078(3) 0.0147(19) -0.014(2) -0.0061(18)
C15 0.0413(15) 0.0343(15) 0.0475(18) -0.0016(13) 0.0149(14) 0.0034(12)
C16 0.036(3) 0.038(2) 0.046(6) -0.005(3) 0.010(3) 0.004(2)
C16A 0.042(3) 0.039(3) 0.040(6) -0.004(3) 0.010(3) 0.007(2)
C17 0.055(5) 0.039(2) 0.089(7) -0.005(3) 0.032(5) 0.004(3)
C17A 0.048(4) 0.040(3) 0.090(8) -0.011(4) 0.011(4) 0.005(2)
C18 0.069(5) 0.050(3) 0.133(8) -0.014(4) 0.051(5) 0.008(3)
C18A 0.057(4) 0.045(3) 0.107(8) -0.016(4) 0.018(4) 0.008(3)
C19 0.058(4) 0.063(3) 0.094(7) -0.013(4) 0.035(4) 0.007(3)
C19A 0.052(4) 0.052(3) 0.087(7) -0.009(4) 0.014(4) 0.012(3)
C20 0.052(4) 0.064(3) 0.108(8) -0.013(4) 0.039(5) -0.001(3)
C20A 0.041(3) 0.054(4) 0.076(7) -0.006(4) 0.011(4) 0.009(2)
C21 0.050(3) 0.048(3) 0.077(7) -0.008(4) 0.029(4) -0.004(3)
C21A 0.042(3) 0.043(3) 0.044(6) -0.001(4) 0.006(3) 0.005(2)
C22 0.0377(16) 0.0353(17) 0.0403(17) -0.0001(13) 0.0005(14) 0.0069(13)
C23 0.0398(17) 0.0377(16) 0.0423(17) -0.0061(14) 0.0046(14) -0.0028(13)
C24 0.093(3) 0.046(2) 0.059(2) -0.0127(18) 0.024(2) -0.020(2)
C25 0.147(5) 0.050(2) 0.089(3) -0.032(2) 0.037(3) -0.023(3)
C26 0.129(4) 0.077(3) 0.066(3) -0.035(2) 0.036(3) -0.013(3)
C27 0.112(4) 0.080(3) 0.050(2) -0.008(2) 0.028(2) -0.008(3)
C28 0.085(3) 0.047(2) 0.048(2) -0.0026(16) 0.0175(19) -0.0034(18)
C29 0.0324(15) 0.0385(15) 0.0440(15) -0.0033(12) 0.0058(13) -0.0008(12)
C30 0.015(6) 0.036(2) 0.040(3) -0.005(2) -0.001(3) -0.006(3)
C30A 0.015(7) 0.038(2) 0.040(3) -0.0032(19) 0.001(4) -0.004(3)
C31 0.044(7) 0.047(3) 0.048(3) 0.001(2) 0.013(4) 0.002(4)
C31A 0.053(8) 0.046(3) 0.046(3) 0.002(2) 0.015(4) 0.005(4)
C32 0.075(7) 0.071(3) 0.054(4) -0.003(3) 0.023(5) 0.016(4)
C32A 0.084(8) 0.065(3) 0.048(4) -0.002(3) 0.021(5) 0.014(4)
C33 0.085(7) 0.065(3) 0.064(5) -0.017(3) 0.016(5) 0.013(4)
C33A 0.088(8) 0.064(3) 0.053(4) -0.015(3) 0.013(5) 0.009(4)
C34 0.080(7) 0.048(3) 0.075(5) -0.011(3) 0.018(5) 0.012(4)
C34A 0.077(7) 0.047(3) 0.060(4) -0.017(3) 0.010(5) -0.002(4)
C35 0.047(7) 0.037(2) 0.063(5) -0.002(3) 0.015(5) -0.001(3)
C35A 0.045(7) 0.038(2) 0.055(4) -0.005(2) 0.013(5) -0.005(3)
C36 0.0360(16) 0.0322(16) 0.0451(18) 0.0001(14) -0.0003(13) 0.0032(13)
C37 0.0324(15) 0.0364(16) 0.0365(16) 0.0003(13) -0.0011(12) 0.0043(12)
C38 0.050(2) 0.0421(19) 0.076(3) 0.0075(18) -0.0017(18) 0.0057(16)
C39 0.062(3) 0.064(2) 0.070(3) 0.011(2) -0.001(2) 0.033(2)
C40 0.042(2) 0.101(3) 0.052(2) 0.005(2) -0.0018(17) 0.014(2)
C41 0.046(2) 0.092(3) 0.090(3) 0.014(3) -0.012(2) -0.016(2)
C42 0.048(2) 0.047(2) 0.076(3) 0.0120(18) -0.0096(18) -0.0052(16)
C43 0.0371(16) 0.0318(16) 0.0386(17) -0.0002(13) 0.0071(14) -0.0037(13)
C44 0.056(2) 0.0325(16) 0.0353(16) -0.0023(13) 0.0051(15) -0.0056(14)
C45 0.066(2) 0.0372(18) 0.049(2) -0.0057(15) 0.0156(17) -0.0023(16)
C46 0.099(3) 0.042(2) 0.067(3) -0.0107(19) 0.027(2) 0.003(2)
C47 0.143(5) 0.050(2) 0.060(3) -0.023(2) 0.017(3) -0.007(3)
C48 0.119(4) 0.068(3) 0.057(3) -0.019(2) -0.018(3) -0.014(3)
C49 0.084(3) 0.051(2) 0.056(2) -0.0099(18) -0.009(2) 0.001(2)
C50 0.0266(15) 0.0354(16) 0.0436(18) 0.0000(13) 0.0012(13) 0.0029(12)
C51 0.0325(16) 0.0365(16) 0.0521(19) -0.0059(14) -0.0017(14) 0.0012(13)
C52 0.0413(18) 0.0417(18) 0.064(2) -0.0049(16) -0.0051(16) -0.0060(15)
C53 0.064(3) 0.048(2) 0.102(4) -0.008(2) -0.006(2) -0.0133(19)
C54 0.092(4) 0.071(3) 0.115(4) -0.040(3) -0.008(3) -0.022(3)
C55 0.111(4) 0.110(4) 0.061(3) -0.032(3) -0.011(3) -0.025(3)
C56 0.069(3) 0.068(2) 0.054(2) -0.0051(19) -0.0096(19) -0.013(2)
C57 0.0331(13) 0.0355(16) 0.0450(17) -0.0034(13) 0.0108(12) 0.0014(12)
C58 0.0342(19) 0.039(2) 0.040(5) -0.0015(19) 0.011(3) 0.0028(15)
C58A 0.031(3) 0.040(4) 0.025(9) 0.000(4) 0.002(4) -0.001(3)
C59 0.039(2) 0.060(3) 0.080(5) 0.016(3) 0.018(3) 0.013(2)
C59A 0.029(4) 0.042(4) 0.045(8) -0.006(4) 0.004(5) -0.002(3)
C60 0.042(3) 0.085(4) 0.102(5) 0.012(4) 0.028(3) 0.010(3)
C60A 0.032(4) 0.057(5) 0.065(8) 0.000(5) 0.013(5) -0.001(4)
C61 0.054(3) 0.094(4) 0.077(5) 0.009(3) 0.031(3) -0.003(2)
C61A 0.036(5) 0.061(5) 0.062(10) 0.009(5) 0.012(6) -0.004(3)
C62 0.064(3) 0.090(4) 0.108(6) 0.038(4) 0.036(3) -0.003(2)
C62A 0.047(5) 0.055(4) 0.091(10) 0.005(5) 0.023(6) -0.009(4)
C63 0.056(3) 0.061(3) 0.092(5) 0.031(3) 0.028(3) 0.007(2)
C63A 0.049(5) 0.041(4) 0.079(9) 0.001(5) 0.024(6) -0.004(3)

loop_
_atom_type_symbol
_atom_type_description
_atom_type_scat_dispersion_real
_atom_type_scat_dispersion_imag
_atom_type_scat_source
C C 0.0033 0.0016 'International Tables Vol C Tables 4.2.6.8 and 6.1.1.4'
H H 0.0000 0.0000 'International Tables Vol C Tables 4.2.6.8 and 6.1.1.4'
Dy Dy -0.1892 4.4098 'International Tables Vol C Tables 4.2.6.8 and 6.1.1.4'
O O 0.0106 0.0060 'International Tables Vol C Tables 4.2.6.8 and 6.1.1.4'

loop_
_geom_angle_atom_site_label_1
_geom_angle_atom_site_label_2
_geom_angle_atom_site_label_3
_geom_angle
_geom_angle_site_symmetry_1
_geom_angle_site_symmetry_3
_geom_angle_publ_flag
O3 Dy1 O1 83.77(9) . . ?
O3 Dy1 O5 97.30(10) . . ?
O3 Dy1 O7 87.42(9) . . ?
O3 Dy1 O9 85.87(10) . . ?
O3 Dy1 O11 170.48(9) . . ?
O5 Dy1 O1 77.99(8) . . ?
O5 Dy1 O9 168.78(9) . . ?
O5 Dy1 O11 89.96(10) . . ?
O7 Dy1 O1 161.54(8) . . ?
O7 Dy1 O5 87.12(8) . . ?
O7 Dy1 O9 103.81(8) . . ?
O7 Dy1 O11 86.80(9) . . ?
O9 Dy1 O1 91.72(8) . . ?
O11 Dy1 O1 103.85(8) . . ?
O11 Dy1 O9 88.17(9) . . ?
O8 Dy2 O13 155.68(7) . . ?
O8 Dy2 O14 146.94(7) . . ?
O8 Dy2 O15 82.59(7) . . ?
O10 Dy2 O8 103.86(8) . . ?
O10 Dy2 O12 87.86(8) . . ?
O10 Dy2 O13 88.37(8) . . ?
O10 Dy2 O14 87.56(7) . . ?
O10 Dy2 O15 86.49(8) . . ?
O10 Dy2 O17 168.67(8) . . ?
O12 Dy2 O8 82.60(8) . . ?
O12 Dy2 O13 76.86(7) . . ?
O12 Dy2 O14 129.37(7) . . ?
O12 Dy2 O15 162.39(7) . . ?
O13 Dy2 O14 52.63(6) . . ?
O15 Dy2 O13 119.58(7) . . ?
O15 Dy2 O14 67.02(6) . . ?
O17 Dy2 O8 83.44(8) . . ?
O17 Dy2 O12 101.82(8) . . ?
O17 Dy2 O13 88.12(8) . . ?
O17 Dy2 O14 81.75(7) . . ?
O17 Dy2 O15 85.88(7) . . ?
O2 Dy3 O1 50.38(7) 2_646 2_646 ?
O2 Dy3 O15 124.04(7) 2_646 . ?
O2 Dy3 O16 75.15(8) 2_646 . ?
O4 Dy3 O1 80.73(7) 2_646 2_646 ?
O4 Dy3 O2 85.13(8) 2_646 2_646 ?
O4 Dy3 O14 80.68(7) 2_646 . ?
O4 Dy3 O15 145.62(7) 2_646 . ?
O4 Dy3 O16 160.27(8) 2_646 . ?
O4 Dy3 O18 87.76(9) 2_646 . ?
O6 Dy3 O1 72.74(7) 2_646 2_646 ?
O6 Dy3 O2 120.97(8) 2_646 2_646 ?
O6 Dy3 O4 101.86(9) 2_646 2_646 ?
O6 Dy3 O14 77.97(8) 2_646 . ?
O6 Dy3 O15 79.59(7) 2_646 . ?
O6 Dy3 O16 88.11(9) 2_646 . ?
O6 Dy3 O18 156.12(8) 2_646 . ?
O14 Dy3 O1 140.98(7) . 2_646 ?
O14 Dy3 O2 158.54(8) . 2_646 ?
O14 Dy3 O15 65.89(6) . . ?
O14 Dy3 O16 118.35(7) . . ?
O15 Dy3 O1 130.75(6) . 2_646 ?
O16 Dy3 O1 86.16(7) . 2_646 ?
O16 Dy3 O15 52.53(7) . . ?
O18 Dy3 O1 130.82(7) . 2_646 ?
O18 Dy3 O2 81.24(8) . 2_646 ?
O18 Dy3 O14 82.19(7) . . ?
O18 Dy3 O15 80.27(7) . . ?
O18 Dy3 O16 89.76(8) . . ?
Dy1 O1 Dy3 119.10(9) . 2_656 ?
C1 O1 Dy1 137.18(19) . . ?
C1 O1 Dy3 87.14(19) . 2_656 ?
C1 O2 Dy3 102.12(19) . 2_656 ?
C8 O3 Dy1 149.3(2) . . ?
C8 O4 Dy3 143.0(2) . 2_656 ?
C15 O5 Dy1 143.5(2) . . ?
C15 O6 Dy3 147.8(2) . 2_656 ?
C22 O7 Dy1 162.0(2) . . ?
C22 O8 Dy2 130.5(2) . . ?
C29 O9 Dy1 134.4(2) . . ?
C29 O10 Dy2 149.1(2) . . ?
C36 O11 Dy1 140.5(2) . . ?
C36 O12 Dy2 158.5(2) . . ?
C43 O13 Dy2 96.17(17) . . ?
Dy3 O14 Dy2 109.10(7) . . ?
C43 O14 Dy2 92.10(16) . . ?
C43 O14 Dy3 152.73(18) . . ?
Dy2 O15 Dy3 108.50(7) . . ?
C50 O15 Dy2 151.63(18) . . ?
C50 O15 Dy3 90.69(16) . . ?
C50 O16 Dy3 97.32(18) . . ?
C57 O17 Dy2 138.03(19) . . ?
C57 O18 Dy3 142.4(2) . . ?
O1 C1 Dy3 66.87(17) . 2_656 ?
O1 C1 C2 122.8(5) . . ?
O1 C1 C2A 114.2(8) . . ?
O2 C1 Dy3 53.21(16) . 2_656 ?
O2 C1 O1 119.1(3) . . ?
O2 C1 C2 118.0(5) . . ?
O2 C1 C2A 126.5(8) . . ?
C2 C1 Dy3 167.8(6) . 2_656 ?
C3 C2 C1 119.3(6) . . ?
C7 C2 C1 121.0(7) . . ?
C7 C2 C3 119.7(6) . . ?
C3A C2A C1 117.3(11) . . ?
C7A C2A C1 121.2(11) . . ?
C7A C2A C3A 121.5(10) . . ?
C2 C3 H3 120.1 . . ?
C2 C3 C4 119.8(7) . . ?
C4 C3 H3 120.1 . . ?
C2A C3A H3A 119.7 . . ?
C2A C3A C4A 120.5(11) . . ?
C4A C3A H3A 119.7 . . ?
C3 C4 H4 120.4 . . ?
C5 C4 C3 119.2(7) . . ?
C5 C4 H4 120.4 . . ?
C3A C4A H4A 121.7 . . ?
C5A C4A C3A 116.6(11) . . ?
C5A C4A H4A 121.7 . . ?
C4 C5 H5 118.7 . . ?
C4 C5 C6 122.6(7) . . ?
C6 C5 H5 118.7 . . ?
C4A C5A H5A 118.6 . . ?
C4A C5A C6A 122.7(11) . . ?
C6A C5A H5A 118.6 . . ?
C5 C6 H6 121.6 . . ?
C5 C6 C7 116.7(7) . . ?
C7 C6 H6 121.6 . . ?
C5A C6A H6A 120.0 . . ?
C7A C6A C5A 119.9(12) . . ?
C7A C6A H6A 120.0 . . ?
C2 C7 C6 121.9(7) . . ?
C2 C7 H7 119.0 . . ?
C6 C7 H7 119.0 . . ?
C2A C7A H7A 120.7 . . ?
C6A C7A C2A 118.6(11) . . ?
C6A C7A H7A 120.7 . . ?
O3 C8 C9 117.3(3) . . ?
O4 C8 O3 123.6(3) . . ?
O4 C8 C9 119.1(3) . . ?
C10 C9 C8 121.5(3) . . ?
C10 C9 C14 118.4(3) . . ?
C14 C9 C8 120.1(3) . . ?
C9 C10 H10 119.8 . . ?
C9 C10 C11 120.5(4) . . ?
C11 C10 H10 119.8 . . ?
C10 C11 H11 119.7 . . ?
C12 C11 C10 120.6(4) . . ?
C12 C11 H11 119.7 . . ?
C11 C12 H12 120.4 . . ?
C13 C12 C11 119.3(4) . . ?
C13 C12 H12 120.4 . . ?
C12 C13 H13 119.5 . . ?
C12 C13 C14 120.9(4) . . ?
C14 C13 H13 119.5 . . ?
C9 C14 H14 119.8 . . ?
C13 C14 C9 120.3(4) . . ?
C13 C14 H14 119.8 . . ?
O5 C15 C16 116.7(5) . . ?
O5 C15 C16A 118.1(6) . . ?
O6 C15 O5 124.0(3) . . ?
O6 C15 C16 119.3(5) . . ?
O6 C15 C16A 117.6(6) . . ?
C17 C16 C15 123.0(9) . . ?
C21 C16 C15 119.2(8) . . ?
C21 C16 C17 117.8(8) . . ?
C17A C16A C15 115.8(10) . . ?
C21A C16A C15 122.5(10) . . ?
C21A C16A C17A 121.7(10) . . ?
C16 C17 H17 120.0 . . ?
C16 C17 C18 120.0(9) . . ?
C18 C17 H17 120.0 . . ?
C16A C17A H17A 120.6 . . ?
C18A C17A C16A 118.8(11) . . ?
C18A C17A H17A 120.6 . . ?
C17 C18 H18 119.9 . . ?
C19 C18 C17 120.2(9) . . ?
C19 C18 H18 119.9 . . ?
C17A C18A H18A 120.5 . . ?
C19A C18A C17A 119.0(10) . . ?
C19A C18A H18A 120.5 . . ?
C18 C19 H19 120.1 . . ?
C20 C19 C18 119.8(8) . . ?
C20 C19 H19 120.1 . . ?
C18A C19A H19A 118.8 . . ?
C20A C19A C18A 122.3(9) . . ?
C20A C19A H19A 118.8 . . ?
C19 C20 H20 119.9 . . ?
C19 C20 C21 120.3(8) . . ?
C21 C20 H20 119.9 . . ?
C19A C20A H20A 120.9 . . ?
C19A C20A C21A 118.2(10) . . ?
C21A C20A H20A 120.9 . . ?
C16 C21 C20 121.9(9) . . ?
C16 C21 H21 119.0 . . ?
C20 C21 H21 119.0 . . ?
C16A C21A C20A 119.9(10) . . ?
C16A C21A H21A 120.1 . . ?
C20A C21A H21A 120.1 . . ?
O7 C22 C23 118.6(3) . . ?
O8 C22 O7 122.8(3) . . ?
O8 C22 C23 118.5(3) . . ?
C24 C23 C22 120.4(3) . . ?
C28 C23 C22 121.0(3) . . ?
C28 C23 C24 118.5(3) . . ?
C23 C24 H24 120.0 . . ?
C23 C24 C25 119.9(4) . . ?
C25 C24 H24 120.0 . . ?
C24 C25 H25 119.7 . . ?
C26 C25 C24 120.6(4) . . ?
C26 C25 H25 119.7 . . ?
C25 C26 H26 120.1 . . ?
C27 C26 C25 119.9(4) . . ?
C27 C26 H26 120.1 . . ?
C26 C27 H27 119.7 . . ?
C26 C27 C28 120.6(4) . . ?
C28 C27 H27 119.7 . . ?
C23 C28 C27 120.5(3) . . ?
C23 C28 H28 119.8 . . ?
C27 C28 H28 119.8 . . ?
O9 C29 O10 122.9(3) . . ?
O9 C29 C30 117.3(5) . . ?
O9 C29 C30A 118.5(6) . . ?
O10 C29 C30 119.3(5) . . ?
O10 C29 C30A 118.2(6) . . ?
C31 C30 C29 122.1(9) . . ?
C31 C30 C35 120.4(8) . . ?
C35 C30 C29 117.4(9) . . ?
C31A C30A C29 118.8(9) . . ?
C31A C30A C35A 117.9(9) . . ?
C35A C30A C29 123.2(9) . . ?
C30 C31 H31 120.1 . . ?
C30 C31 C32 119.8(9) . . ?
C32 C31 H31 120.1 . . ?
C30A C31A H31A 119.5 . . ?
C30A C31A C32A 121.0(10) . . ?
C32A C31A H31A 119.5 . . ?
C31 C32 H32 120.6 . . ?
C33 C32 C31 118.8(10) . . ?
C33 C32 H32 120.6 . . ?
C31A C32A H32A 119.5 . . ?
C33A C32A C31A 121.0(10) . . ?
C33A C32A H32A 119.5 . . ?
C32 C33 H33 119.4 . . ?
C34 C33 C32 121.3(9) . . ?
C34 C33 H33 119.4 . . ?
C32A C33A H33A 120.6 . . ?
C34A C33A C32A 118.9(9) . . ?
C34A C33A H33A 120.6 . . ?
C33 C34 H34 119.9 . . ?
C33 C34 C35 120.2(9) . . ?
C35 C34 H34 119.9 . . ?
C33A C34A H34A 119.6 . . ?
C33A C34A C35A 120.7(10) . . ?
C35A C34A H34A 119.6 . . ?
C30 C35 H35 120.3 . . ?
C34 C35 C30 119.5(9) . . ?
C34 C35 H35 120.3 . . ?
C30A C35A C34A 120.4(10) . . ?
C30A C35A H35A 119.8 . . ?
C34A C35A H35A 119.8 . . ?
O11 C36 C37 117.7(3) . . ?
O12 C36 O11 123.8(3) . . ?
O12 C36 C37 118.5(3) . . ?
C38 C37 C36 121.9(3) . . ?
C42 C37 C36 120.3(3) . . ?
C42 C37 C38 117.8(3) . . ?
C37 C38 H38 119.8 . . ?
C37 C38 C39 120.5(3) . . ?
C39 C38 H38 119.8 . . ?
C38 C39 H39 119.9 . . ?
C40 C39 C38 120.2(3) . . ?
C40 C39 H39 119.9 . . ?
C39 C40 H40 120.0 . . ?
C39 C40 C41 120.1(4) . . ?
C41 C40 H40 120.0 . . ?
C40 C41 H41 119.6 . . ?
C40 C41 C42 120.7(4) . . ?
C42 C41 H41 119.6 . . ?
C37 C42 C41 120.6(3) . . ?
C37 C42 H42 119.7 . . ?
C41 C42 H42 119.7 . . ?
O13 C43 O14 118.5(3) . . ?
O13 C43 C44 121.7(3) . . ?
O14 C43 C44 119.8(3) . . ?
C45 C44 C43 120.8(3) . . ?
C45 C44 C49 119.5(3) . . ?
C49 C44 C43 119.8(3) . . ?
C44 C45 H45 119.6 . . ?
C46 C45 C44 120.9(4) . . ?
C46 C45 H45 119.6 . . ?
C45 C46 H46 120.4 . . ?
C47 C46 C45 119.2(4) . . ?
C47 C46 H46 120.4 . . ?
C46 C47 H47 119.4 . . ?
C48 C47 C46 121.2(4) . . ?
C48 C47 H47 119.4 . . ?
C47 C48 H48 120.2 . . ?
C47 C48 C49 119.6(4) . . ?
C49 C48 H48 120.2 . . ?
C44 C49 C48 119.5(4) . . ?
C44 C49 H49 120.2 . . ?
C48 C49 H49 120.2 . . ?
O15 C50 C51 119.6(3) . . ?
O16 C50 O15 119.5(3) . . ?
O16 C50 C51 121.0(3) . . ?
C52 C51 C50 120.6(3) . . ?
C52 C51 C56 119.8(3) . . ?
C56 C51 C50 119.6(3) . . ?
C51 C52 H52 119.7 . . ?
C51 C52 C53 120.6(4) . . ?
C53 C52 H52 119.7 . . ?
C52 C53 H53 120.2 . . ?
C54 C53 C52 119.6(4) . . ?
C54 C53 H53 120.2 . . ?
C53 C54 H54 119.4 . . ?
C53 C54 C55 121.3(4) . . ?
C55 C54 H54 119.4 . . ?
C54 C55 H55 119.9 . . ?
C54 C55 C56 120.1(4) . . ?
C56 C55 H55 119.9 . . ?
C51 C56 C55 118.5(4) . . ?
C51 C56 H56 120.8 . . ?
C55 C56 H56 120.8 . . ?
O17 C57 C58 119.7(3) . . ?
O17 C57 C58A 113.4(8) . . ?
O18 C57 O17 123.9(3) . . ?
O18 C57 C58 116.4(4) . . ?
O18 C57 C58A 122.1(7) . . ?
C59 C58 C57 119.8(6) . . ?
C63 C58 C57 122.0(5) . . ?
C63 C58 C59 117.9(5) . . ?
C59A C58A C57 116.7(14) . . ?
C63A C58A C57 121.3(12) . . ?
C63A C58A C59A 119.4(13) . . ?
C58 C59 H59 119.8 . . ?
C58 C59 C60 120.3(6) . . ?
C60 C59 H59 119.8 . . ?
C58A C59A H59A 120.1 . . ?
C60A C59A C58A 119.7(14) . . ?
C60A C59A H59A 120.1 . . ?
C59 C60 H60 119.8 . . ?
C61 C60 C59 120.5(6) . . ?
C61 C60 H60 119.8 . . ?
C59A C60A H60A 120.1 . . ?
C61A C60A C59A 119.8(15) . . ?
C61A C60A H60A 120.1 . . ?
C60 C61 H61 120.2 . . ?
C60 C61 C62 119.6(6) . . ?
C62 C61 H61 120.2 . . ?
C60A C61A H61A 119.4 . . ?
C60A C61A C62A 121.1(14) . . ?
C62A C61A H61A 119.4 . . ?
C61 C62 H62 119.7 . . ?
C61 C62 C63 120.6(6) . . ?
C63 C62 H62 119.7 . . ?
C61A C62A H62A 121.1 . . ?
C61A C62A C63A 117.8(13) . . ?
C63A C62A H62A 121.1 . . ?
C58 C63 C62 121.0(5) . . ?
C58 C63 H63 119.5 . . ?
C62 C63 H63 119.5 . . ?
C58A C63A C62A 120.1(13) . . ?
C58A C63A H63A 119.9 . . ?
C62A C63A H63A 119.9 . . ?

loop_
_geom_bond_atom_site_label_1
_geom_bond_atom_site_label_2
_geom_bond_distance
_geom_bond_site_symmetry_2
_geom_bond_publ_flag
Dy1 O1 2.338(2) . ?
Dy1 O3 2.209(2) . ?
Dy1 O5 2.229(2) . ?
Dy1 O7 2.216(2) . ?
Dy1 O9 2.266(2) . ?
Dy1 O11 2.247(2) . ?
Dy2 O8 2.300(2) . ?
Dy2 O10 2.240(2) . ?
Dy2 O12 2.270(2) . ?
Dy2 O13 2.417(2) . ?
Dy2 O14 2.4866(19) . ?
Dy2 O15 2.3380(19) . ?
Dy2 O17 2.268(2) . ?
Dy3 O1 2.689(2) 2_646 ?
Dy3 O2 2.392(2) 2_646 ?
Dy3 O4 2.267(2) 2_646 ?
Dy3 O6 2.249(2) 2_646 ?
Dy3 O14 2.3655(19) . ?
Dy3 O15 2.5312(19) . ?
Dy3 O16 2.401(2) . ?
Dy3 O18 2.2713(19) . ?
O1 C1 1.281(4) . ?
O2 C1 1.247(4) . ?
O3 C8 1.258(4) . ?
O4 C8 1.250(4) . ?
O5 C15 1.253(4) . ?
O6 C15 1.238(4) . ?
O7 C22 1.255(4) . ?
O8 C22 1.255(4) . ?
O9 C29 1.253(4) . ?
O10 C29 1.261(3) . ?
O11 C36 1.258(4) . ?
O12 C36 1.252(3) . ?
O13 C43 1.250(3) . ?
O14 C43 1.280(3) . ?
O15 C50 1.275(3) . ?
O16 C50 1.256(3) . ?
O17 C57 1.258(3) . ?
O18 C57 1.252(3) . ?
C1 C2 1.494(7) . ?
C1 C2A 1.481(11) . ?
C2 C3 1.383(8) . ?
C2 C7 1.379(8) . ?
C2A C3A 1.388(12) . ?
C2A C7A 1.388(12) . ?
C3 H3 0.9300 . ?
C3 C4 1.387(8) . ?
C3A H3A 0.9300 . ?
C3A C4A 1.403(13) . ?
C4 H4 0.9300 . ?
C4 C5 1.375(10) . ?
C4A H4A 0.9300 . ?
C4A C5A 1.381(14) . ?
C5 H5 0.9300 . ?
C5 C6 1.388(10) . ?
C5A H5A 0.9300 . ?
C5A C6A 1.398(15) . ?
C6 H6 0.9300 . ?
C6 C7 1.390(9) . ?
C6A H6A 0.9300 . ?
C6A C7A 1.367(12) . ?
C7 H7 0.9300 . ?
C7A H7A 0.9300 . ?
C8 C9 1.482(4) . ?
C9 C10 1.366(5) . ?
C9 C14 1.375(4) . ?
C10 H10 0.9300 . ?
C10 C11 1.376(5) . ?
C11 H11 0.9300 . ?
C11 C12 1.353(7) . ?
C12 H12 0.9300 . ?
C12 C13 1.352(7) . ?
C13 H13 0.9300 . ?
C13 C14 1.370(6) . ?
C14 H14 0.9300 . ?
C15 C16 1.487(9) . ?
C15 C16A 1.479(10) . ?
C16 C17 1.380(9) . ?
C16 C21 1.372(9) . ?
C16A C17A 1.384(11) . ?
C16A C21A 1.363(11) . ?
C17 H17 0.9300 . ?
C17 C18 1.393(9) . ?
C17A H17A 0.9300 . ?
C17A C18A 1.382(11) . ?
C18 H18 0.9300 . ?
C18 C19 1.377(10) . ?
C18A H18A 0.9300 . ?
C18A C19A 1.381(11) . ?
C19 H19 0.9300 . ?
C19 C20 1.340(10) . ?
C19A H19A 0.9300 . ?
C19A C20A 1.370(11) . ?
C20 H20 0.9300 . ?
C20 C21 1.374(9) . ?
C20A H20A 0.9300 . ?
C20A C21A 1.393(10) . ?
C21 H21 0.9300 . ?
C21A H21A 0.9300 . ?
C22 C23 1.488(4) . ?
C23 C24 1.386(5) . ?
C23 C28 1.378(4) . ?
C24 H24 0.9300 . ?
C24 C25 1.387(5) . ?
C25 H25 0.9300 . ?
C25 C26 1.362(6) . ?
C26 H26 0.9300 . ?
C26 C27 1.351(6) . ?
C27 H27 0.9300 . ?
C27 C28 1.385(5) . ?
C28 H28 0.9300 . ?
C29 C30 1.498(9) . ?
C29 C30A 1.494(9) . ?
C30 C31 1.378(9) . ?
C30 C35 1.380(9) . ?
C30A C31A 1.363(10) . ?
C30A C35A 1.381(10) . ?
C31 H31 0.9300 . ?
C31 C32 1.396(10) . ?
C31A H31A 0.9300 . ?
C31A C32A 1.372(10) . ?
C32 H32 0.9300 . ?
C32 C33 1.373(10) . ?
C32A H32A 0.9300 . ?
C32A C33A 1.357(11) . ?
C33 H33 0.9300 . ?
C33 C34 1.364(10) . ?
C33A H33A 0.9300 . ?
C33A C34A 1.357(10) . ?
C34 H34 0.9300 . ?
C34 C35 1.379(10) . ?
C34A H34A 0.9300 . ?
C34A C35A 1.381(10) . ?
C35 H35 0.9300 . ?
C35A H35A 0.9300 . ?
C36 C37 1.488(4) . ?
C37 C38 1.379(4) . ?
C37 C42 1.369(4) . ?
C38 H38 0.9300 . ?
C38 C39 1.392(5) . ?
C39 H39 0.9300 . ?
C39 C40 1.342(6) . ?
C40 H40 0.9300 . ?
C40 C41 1.345(6) . ?
C41 H41 0.9300 . ?
C41 C42 1.383(5) . ?
C42 H42 0.9300 . ?
C43 C44 1.484(4) . ?
C44 C45 1.378(5) . ?
C44 C49 1.383(5) . ?
C45 H45 0.9300 . ?
C45 C46 1.376(5) . ?
C46 H46 0.9300 . ?
C46 C47 1.368(6) . ?
C47 H47 0.9300 . ?
C47 C48 1.367(6) . ?
C48 H48 0.9300 . ?
C48 C49 1.395(5) . ?
C49 H49 0.9300 . ?
C50 C51 1.483(4) . ?
C51 C52 1.373(4) . ?
C51 C56 1.387(5) . ?
C52 H52 0.9300 . ?
C52 C53 1.381(5) . ?
C53 H53 0.9300 . ?
C53 C54 1.342(6) . ?
C54 H54 0.9300 . ?
C54 C55 1.368(7) . ?
C55 H55 0.9300 . ?
C55 C56 1.396(6) . ?
C56 H56 0.9300 . ?
C57 C58 1.501(6) . ?
C57 C58A 1.491(13) . ?
C58 C59 1.387(8) . ?
C58 C63 1.364(7) . ?
C58A C59A 1.384(16) . ?
C58A C63A 1.347(14) . ?
C59 H59 0.9300 . ?
C59 C60 1.389(7) . ?
C59A H59A 0.9300 . ?
C59A C60A 1.368(14) . ?
C60 H60 0.9300 . ?
C60 C61 1.352(8) . ?
C60A H60A 0.9300 . ?
C60A C61A 1.346(16) . ?
C61 H61 0.9300 . ?
C61 C62 1.352(8) . ?
C61A H61A 0.9300 . ?
C61A C62A 1.396(16) . ?
C62 H62 0.9300 . ?
C62 C63 1.385(7) . ?
C62A H62A 0.9300 . ?
C62A C63A 1.398(14) . ?
C63 H63 0.9300 . ?
C63A H63A 0.9300 . ?

loop_
_geom_torsion_atom_site_label_1
_geom_torsion_atom_site_label_2
_geom_torsion_atom_site_label_3
_geom_torsion_atom_site_label_4
_geom_torsion
_geom_torsion_site_symmetry_1
_geom_torsion_site_symmetry_2
_geom_torsion_site_symmetry_3
_geom_torsion_site_symmetry_4
_geom_torsion_publ_flag
Dy1 O1 C1 Dy3 -131.5(3) . . . 2_656 ?
Dy1 O1 C1 O2 -121.0(3) . . . . ?
Dy1 O1 C1 C2 56.9(9) . . . . ?
Dy1 O1 C1 C2A 63.2(13) . . . . ?
Dy1 O3 C8 O4 15.9(6) . . . . ?
Dy1 O3 C8 C9 -164.9(3) . . . . ?
Dy1 O5 C15 O6 -20.3(3) . . . . ?
Dy1 O5 C15 C16 159.8(5) . . . . ?
Dy1 O5 C15 C16A 153.1(7) . . . . ?
Dy1 O7 C22 O8 73.2(7) . . . . ?
Dy1 O7 C22 C23 -107.3(6) . . . . ?
Dy1 O9 C29 O10 -9.7(5) . . . . ?
Dy1 O9 C29 C30 178.2(8) . . . . ?
Dy1 O9 C29 C30A 163.5(9) . . . . ?
Dy1 O11 C36 O12 -12.4(6) . . . . ?
Dy1 O11 C36 C37 167.8(2) . . . . ?
Dy2 O8 C22 O7 -9.4(4) . . . . ?
Dy2 O8 C22 C23 171.14(19) . . . . ?
Dy2 O10 C29 O9 75.8(5) . . . . ?
Dy2 O10 C29 C30 -112.3(9) . . . . ?
Dy2 O10 C29 C30A -97.4(10) . . . . ?
Dy2 O12 C36 O11 -0.7(8) . . . . ?
Dy2 O12 C36 C37 179.0(4) . . . . ?
Dy2 O13 C43 O14 7.9(3) . . . . ?
Dy2 O13 C43 C44 -170.1(2) . . . . ?
Dy2 O14 C43 O13 -7.7(3) . . . . ?
Dy2 O14 C43 C44 170.4(2) . . . . ?
Dy2 O15 C50 O16 133.2(3) . . . . ?
Dy2 O15 C50 C51 -46.5(5) . . . . ?
Dy2 O17 C57 O18 4.1(5) . . . . ?
Dy2 O17 C57 C58 -177.8(5) . . . . ?
Dy2 O17 C57 C58A -166.8(14) . . . . ?
Dy3 O1 C1 O2 10.5(3) 2_656 . . . ?
Dy3 O1 C1 C2 -171.6(8) 2_656 . . . ?
Dy3 O1 C1 C2A -165.3(13) 2_656 . . . ?
Dy3 O2 C1 O1 -12.1(3) 2_656 . . . ?
Dy3 O2 C1 C2 169.9(7) 2_656 . . . ?
Dy3 O2 C1 C2A 163.2(14) 2_656 . . . ?
Dy3 O4 C8 O3 0.2(5) 2_656 . . . ?
Dy3 O4 C8 C9 -179.0(2) 2_656 . . . ?
Dy3 O6 C15 O5 15.8(4) 2_656 . . . ?
Dy3 O6 C15 C16 -164.4(5) 2_656 . . . ?
Dy3 O6 C15 C16A -157.6(7) 2_656 . . . ?
Dy3 O14 C43 O13 134.1(3) . . . . ?
Dy3 O14 C43 C44 -47.8(5) . . . . ?
Dy3 O15 C50 O16 -0.4(3) . . . . ?
Dy3 O15 C50 C51 179.9(2) . . . . ?
Dy3 O16 C50 O15 0.4(3) . . . . ?
Dy3 O16 C50 C51 -179.8(2) . . . . ?
Dy3 O18 C57 O17 -13.5(5) . . . . ?
Dy3 O18 C57 C58 168.4(5) . . . . ?
Dy3 O18 C57 C58A 156.7(16) . . . . ?
Dy3 C1 C2 C3 58(3) 2_656 . . . ?
Dy3 C1 C2 C7 -123(2) 2_656 . . . ?
Dy3 C1 C2A C3A 104(3) 2_656 . . . ?
Dy3 C1 C2A C7A -76(4) 2_656 . . . ?
O1 C1 C2 C3 -162.0(9) . . . . ?
O1 C1 C2 C7 17.7(16) . . . . ?
O1 C1 C2A C3A -164.9(15) . . . . ?
O1 C1 C2A C7A 15(3) . . . . ?
O2 C1 C2 C3 15.9(14) . . . . ?
O2 C1 C2 C7 -164.4(9) . . . . ?
O2 C1 C2A C3A 20(3) . . . . ?
O2 C1 C2A C7A -160.1(15) . . . . ?
O3 C8 C9 C10 -165.7(3) . . . . ?
O3 C8 C9 C14 13.7(5) . . . . ?
O4 C8 C9 C10 13.6(5) . . . . ?
O4 C8 C9 C14 -167.0(3) . . . . ?
O5 C15 C16 C17 -179.7(6) . . . . ?
O5 C15 C16 C21 -0.5(8) . . . . ?
O5 C15 C16A C17A 169.3(11) . . . . ?
O5 C15 C16A C21A -10.6(16) . . . . ?
O6 C15 C16 C17 0.4(9) . . . . ?
O6 C15 C16 C21 179.6(5) . . . . ?
O6 C15 C16A C17A -16.9(14) . . . . ?
O6 C15 C16A C21A 163.2(10) . . . . ?
O7 C22 C23 C24 18.8(5) . . . . ?
O7 C22 C23 C28 -165.1(3) . . . . ?
O8 C22 C23 C24 -161.7(3) . . . . ?
O8 C22 C23 C28 14.4(5) . . . . ?
O9 C29 C30 C31 -10.8(17) . . . . ?
O9 C29 C30 C35 174.3(10) . . . . ?
O9 C29 C30A C31A 0.8(17) . . . . ?
O9 C29 C30A C35A 177.3(12) . . . . ?
O10 C29 C30 C31 176.8(11) . . . . ?
O10 C29 C30 C35 1.9(15) . . . . ?
O10 C29 C30A C31A 174.3(11) . . . . ?
O10 C29 C30A C35A -9.2(18) . . . . ?
O11 C36 C37 C38 -15.7(5) . . . . ?
O11 C36 C37 C42 165.5(3) . . . . ?
O12 C36 C37 C38 164.6(3) . . . . ?
O12 C36 C37 C42 -14.3(5) . . . . ?
O13 C43 C44 C45 157.2(3) . . . . ?
O13 C43 C44 C49 -21.9(5) . . . . ?
O14 C43 C44 C45 -20.8(4) . . . . ?
O14 C43 C44 C49 160.1(3) . . . . ?
O15 C50 C51 C52 -27.6(4) . . . . ?
O15 C50 C51 C56 150.7(3) . . . . ?
O16 C50 C51 C52 152.7(3) . . . . ?
O16 C50 C51 C56 -29.0(5) . . . . ?
O17 C57 C58 C59 8.0(13) . . . . ?
O17 C57 C58 C63 -179.5(7) . . . . ?
O17 C57 C58A C59A -40(3) . . . . ?
O17 C57 C58A C63A 158(2) . . . . ?
O18 C57 C58 C59 -173.8(9) . . . . ?
O18 C57 C58 C63 -1.3(11) . . . . ?
O18 C57 C58A C59A 148.5(18) . . . . ?
O18 C57 C58A C63A -13(4) . . . . ?
C1 C2 C3 C4 178.9(12) . . . . ?
C1 C2 C7 C6 -179.7(12) . . . . ?
C1 C2A C3A C4A 176(2) . . . . ?
C1 C2A C7A C6A -179(2) . . . . ?
C2 C3 C4 C5 1.1(16) . . . . ?
C2A C3A C4A C5A 3(3) . . . . ?
C3 C2 C7 C6 0.0(17) . . . . ?
C3 C4 C5 C6 -0.6(14) . . . . ?
C3A C2A C7A C6A 1(3) . . . . ?
C3A C4A C5A C6A 1(2) . . . . ?
C4 C5 C6 C7 -0.1(13) . . . . ?
C4A C5A C6A C7A -3(2) . . . . ?
C5 C6 C7 C2 0.5(15) . . . . ?
C5A C6A C7A C2A 2(3) . . . . ?
C7 C2 C3 C4 -0.8(18) . . . . ?
C7A C2A C3A C4A -4(3) . . . . ?
C8 C9 C10 C11 178.0(4) . . . . ?
C8 C9 C14 C13 -179.2(4) . . . . ?
C9 C10 C11 C12 2.5(8) . . . . ?
C10 C9 C14 C13 0.2(6) . . . . ?
C10 C11 C12 C13 -2.2(8) . . . . ?
C11 C12 C13 C14 0.9(8) . . . . ?
C12 C13 C14 C9 0.1(8) . . . . ?
C14 C9 C10 C11 -1.5(6) . . . . ?
C15 C16 C17 C18 -179.9(6) . . . . ?
C15 C16 C21 C20 179.9(6) . . . . ?
C15 C16A C17A C18A -177.8(11) . . . . ?
C15 C16A C21A C20A 176.4(10) . . . . ?
C16 C17 C18 C19 0.3(12) . . . . ?
C16A C17A C18A C19A -1(2) . . . . ?
C17 C16 C21 C20 -0.8(11) . . . . ?
C17 C18 C19 C20 -1.5(11) . . . . ?
C17A C16A C21A C20A -3.5(19) . . . . ?
C17A C18A C19A C20A 2(2) . . . . ?
C18 C19 C20 C21 1.5(11) . . . . ?
C18A C19A C20A C21A -3.5(19) . . . . ?
C19 C20 C21 C16 -0.4(11) . . . . ?
C19A C20A C21A C16A 4.1(17) . . . . ?
C21 C16 C17 C18 0.9(12) . . . . ?
C21A C16A C17A C18A 2(2) . . . . ?
C22 C23 C24 C25 176.1(4) . . . . ?
C22 C23 C28 C27 -178.0(4) . . . . ?
C23 C24 C25 C26 1.9(8) . . . . ?
C24 C23 C28 C27 -1.8(6) . . . . ?
C24 C25 C26 C27 -1.5(9) . . . . ?
C25 C26 C27 C28 -0.5(8) . . . . ?
C26 C27 C28 C23 2.2(7) . . . . ?
C28 C23 C24 C25 -0.2(6) . . . . ?
C29 C30 C31 C32 -174.8(12) . . . . ?
C29 C30 C35 C34 175.8(11) . . . . ?
C29 C30A C31A C32A 175.0(13) . . . . ?
C29 C30A C35A C34A -176.3(12) . . . . ?
C30 C31 C32 C33 0.0(19) . . . . ?
C30A C31A C32A C33A 1(2) . . . . ?
C31 C30 C35 C34 1(2) . . . . ?
C31 C32 C33 C34 -0.8(18) . . . . ?
C31A C30A C35A C34A 0(2) . . . . ?
C31A C32A C33A C34A 2.2(19) . . . . ?
C32 C33 C34 C35 1.6(18) . . . . ?
C32A C33A C34A C35A -3.7(18) . . . . ?
C33 C34 C35 C30 -1.5(19) . . . . ?
C33A C34A C35A C30A 2(2) . . . . ?
C35 C30 C31 C32 0(2) . . . . ?
C35A C30A C31A C32A -2(2) . . . . ?
C36 C37 C38 C39 -178.0(3) . . . . ?
C36 C37 C42 C41 179.9(3) . . . . ?
C37 C38 C39 C40 -1.0(6) . . . . ?
C38 C37 C42 C41 1.0(6) . . . . ?
C38 C39 C40 C41 -0.8(6) . . . . ?
C39 C40 C41 C42 2.7(7) . . . . ?
C40 C41 C42 C37 -2.9(7) . . . . ?
C42 C37 C38 C39 0.9(5) . . . . ?
C43 C44 C45 C46 180.0(3) . . . . ?
C43 C44 C49 C48 -178.3(4) . . . . ?
C44 C45 C46 C47 -1.6(6) . . . . ?
C45 C44 C49 C48 2.6(6) . . . . ?
C45 C46 C47 C48 2.5(7) . . . . ?
C46 C47 C48 C49 -0.8(7) . . . . ?
C47 C48 C49 C44 -1.8(7) . . . . ?
C49 C44 C45 C46 -0.9(5) . . . . ?
C50 C51 C52 C53 177.5(3) . . . . ?
C50 C51 C56 C55 -175.6(4) . . . . ?
C51 C52 C53 C54 -2.1(6) . . . . ?
C52 C51 C56 C55 2.7(6) . . . . ?
C52 C53 C54 C55 3.0(8) . . . . ?
C53 C54 C55 C56 -0.9(8) . . . . ?
C54 C55 C56 C51 -1.9(7) . . . . ?
C56 C51 C52 C53 -0.8(5) . . . . ?
C57 C58 C59 C60 174.0(7) . . . . ?
C57 C58 C63 C62 -173.0(8) . . . . ?
C57 C58A C59A C60A -178.8(19) . . . . ?
C57 C58A C63A C62A 177(2) . . . . ?
C58 C59 C60 C61 -3.5(13) . . . . ?
C58A C59A C60A C61A 11(4) . . . . ?
C59 C58 C63 C62 -0.4(14) . . . . ?
C59 C60 C61 C62 5.0(14) . . . . ?
C59A C58A C63A C62A 16(4) . . . . ?
C59A C60A C61A C62A -3(4) . . . . ?
C60 C61 C62 C63 -4.2(14) . . . . ?
C60A C61A C62A C63A 2(3) . . . . ?
C61 C62 C63 C58 1.9(13) . . . . ?
C61A C62A C63A C58A -8(3) . . . . ?
C63 C58 C59 C60 1.2(14) . . . . ?
C63A C58A C59A C60A -17(4) . . . . ?
